data_7706613
loop_
_publ_author_name
'Zhang, Jianfeng'
'Wenzel, Marco'
'Schnaars, Kathleen'
'Hennersdorf, Felix'
'Schwedtmann, Kai'
'M\"arz, Juliane'
'Rossberg, Andr\'e'
'Kaden, Peter'
'Kraus, Florian'
'Stumpf, Thorsten'
'Weigand, Jan J.'

_publ_section_title
;
 Coordination of trivalent lanthanum and cerium, and tetravalent cerium
 and actinides (An = Th(IV), U(IV), Np(IV)) by a 4-phosphoryl
 1<i>H</i>-pyrazol-5-olate ligand in solution and the solid state.
;
_journal_issue 10
_journal_name_full 'Dalton transactions (Cambridge, England : 2003)'
_journal_page_first 3550
_journal_page_last 3558
_journal_paper_doi 10.1039/d1dt00365h
_journal_volume 50
_journal_year 2021
_chemical_formula_moiety 'C68 H96 N8 Np O16 P4, 3(C2 H3 N), 2(H3 O1.5)'
_chemical_formula_sum 'C74 H111 N11 Np O19 P4'
_chemical_formula_weight 1819.61
_space_group_crystal_system tetragonal
_space_group_IT_number 85
_space_group_name_Hall '-P 4a'
_space_group_name_H-M_alt 'P 4/n :2'
_atom_sites_solution_hydrogens mixed
_audit_creation_date 2018-11-13
_audit_creation_method
;
Olex2 1.2
(compiled 2015.09.30 svn.r3233 for OlexSys, GUI svn.r5103)
;
_audit_update_record
;
2020-04-08 deposited with the CCDC.	2021-02-12 downloaded from the CCDC.
;
_cell_angle_alpha 90
_cell_angle_beta 90
_cell_angle_gamma 90
_cell_formula_units_Z 2
_cell_length_a 17.6551(7)
_cell_length_b 17.6551(7)
_cell_length_c 13.7559(6)
_cell_measurement_reflns_used 7710
_cell_measurement_temperature 100(2)
_cell_measurement_theta_max 31.4569
_cell_measurement_theta_min 2.2210
_cell_volume 4287.7(3)
_computing_molecular_graphics 'Olex2 (Dolomanov et al., 2009)'
_computing_publication_material 'Olex2 (Dolomanov et al., 2009)'
_computing_structure_refinement 'ShelXL (Sheldrick, 2015)'
_computing_structure_solution 'SIR2004 (Burla et al., 2007)'
_diffrn_ambient_temperature 100.0
_diffrn_detector_area_resol_mean 8
_diffrn_measured_fraction_theta_full 0.996
_diffrn_measured_fraction_theta_max 0.997
_diffrn_measurement_device_type 'Bruker SMART APEX CCD area detector'
_diffrn_measurement_method '\w and \f scans'
_diffrn_radiation_monochromator graphite
_diffrn_radiation_type MoK\a
_diffrn_radiation_wavelength 0.71073
_diffrn_reflns_av_R_equivalents 0.0264
_diffrn_reflns_av_unetI/netI 0.0083
_diffrn_reflns_Laue_measured_fraction_full 0.996
_diffrn_reflns_Laue_measured_fraction_max 0.997
_diffrn_reflns_limit_h_max 22
_diffrn_reflns_limit_h_min -22
_diffrn_reflns_limit_k_max 22
_diffrn_reflns_limit_k_min -22
_diffrn_reflns_limit_l_max 17
_diffrn_reflns_limit_l_min -17
_diffrn_reflns_number 99347
_diffrn_reflns_point_group_measured_fraction_full 0.996
_diffrn_reflns_point_group_measured_fraction_max 0.997
_diffrn_reflns_theta_full 25.242
_diffrn_reflns_theta_max 27.103
_diffrn_reflns_theta_min 2.307
_diffrn_source 'sealed tube'
_exptl_absorpt_coefficient_mu 1.357
_exptl_absorpt_correction_T_max 0.7461
_exptl_absorpt_correction_T_min 0.7050
_exptl_absorpt_correction_type multi-scan
_exptl_absorpt_process_details
'SADABS-2016/2 (Bruker,2016/2) was used for absorption correction. wR2(int) was 0.0661 before and 0.0428 after correction. The Ratio of minimum to maximum transmission is 0.9449. The \l/2 correction factor is Not present.'
_exptl_crystal_colour 'clear dark orange'
_exptl_crystal_colour_lustre clear
_exptl_crystal_colour_modifier dark
_exptl_crystal_colour_primary orange
_exptl_crystal_density_diffrn 1.409
_exptl_crystal_description block
_exptl_crystal_F_000 1874
_exptl_crystal_size_max 0.334
_exptl_crystal_size_mid 0.324
_exptl_crystal_size_min 0.278
_refine_diff_density_max 0.350
_refine_diff_density_min -0.437
_refine_diff_density_rms 0.051
_refine_ls_extinction_method none
_refine_ls_goodness_of_fit_ref 1.124
_refine_ls_hydrogen_treatment mixed
_refine_ls_matrix_type full
_refine_ls_number_parameters 321
_refine_ls_number_reflns 4740
_refine_ls_number_restraints 77
_refine_ls_restrained_S_all 1.123
_refine_ls_R_factor_all 0.0161
_refine_ls_R_factor_gt 0.0152
_refine_ls_shift/su_max 0.002
_refine_ls_shift/su_mean 0.000
_refine_ls_structure_factor_coef Fsqd
_refine_ls_weighting_details 'w=1/[\s^2^(Fo^2^)+(0.0189P)^2^+2.1268P] where P=(Fo^2^+2Fc^2^)/3'
_refine_ls_weighting_scheme calc
_refine_ls_wR_factor_gt 0.0388
_refine_ls_wR_factor_ref 0.0394
_reflns_Friedel_coverage 0.000
_reflns_number_gt 4599
_reflns_number_total 4740
_reflns_threshold_expression 'I > 2\s(I)'
_cod_data_source_file d1dt00365h2.cif
_cod_data_source_block 6_CCDC1
_cod_depositor_comments 'Adding full bibliography for 7706609--7706617.cif.'
_cod_original_cell_volume 4287.7(4)
_cod_original_sg_symbol_H-M 'P 4/n'
_cod_database_code 7706613
_shelx_space_group_comment
;
The symmetry employed for this shelxl refinement is uniquely defined
by the following loop, which should always be used as a source of
symmetry information in preference to the above space-group names.
They are only intended as comments.
;
_shelx_estimated_absorpt_t_max 0.704
_shelx_estimated_absorpt_t_min 0.660
_olex2_refinement_description
;
1. Fixed Uiso
 At 1.2 times of:
  All C(H) groups, {H5A,H5B} of O6
 At 1.5 times of:
  All C(H,H,H) groups, {H6A,H6B} of O6, All C(H,H,H,H,H,H) groups
2. Restrained distances
 O5-H5B = O5-H5A
 0.87 with sigma of 0.001
 C18-H18C_$1 = C18-H18A_$1 = C18-H18B_$1
 0.96 with sigma of 0.001
 H18B-H18A \\sim H18A-H18C \\sim H18B-H18C
 with sigma of 0.02
3. Uiso/Uaniso restraints and constraints
N4 \\sim C20 \\sim C21 \\sim N5 \\sim C23 \\sim C22: within 2A with sigma of
0.01 and sigma for terminal atoms of 0.02
4. Same fragment restrains
{N4, C21, C20} sigma for 1-2: 0.02, 1-3: 0.02
as
{N5, C23, C22}
5. Others
 Fixed Sof: N5(0.25) C23(0.25) C22(0.25) H22A(0.25) H22B(0.25) H22C(0.25)
 H18A(0.25) H18B(0.25) H18C(0.25) N4(0.25) C21(0.25) C20(0.25) H20A(0.25)
 H20B(0.25) H20C(0.25) O5(0.5) O6(0.25) H6A(0.25) H6B(0.25) H5A(0.5) H5B(0.5)
6.a Free rotating group:
 O6(H6A,H6B)
6.b Ternary CH refined with riding coordinates:
 C12(H12), C15(H15)
6.c Aromatic/amide H refined with riding coordinates:
 C6(H6), C7(H7), C9(H9), C10(H10)
6.d Idealised Me refined as rotating group:
 C4(H4A,H4B,H4C), C11(H11A,H11B,H11C), C13(H13A,H13B,H13C), C14(H14A,H14B,
 H14C), C16(H16A,H16B,H16C), C17(H17A,H17B,H17C), C22(H22A,H22B,H22C), C20(H20A,
 H20B,H20C)
;
_shelx_shelxl_version_number 2014/7
_olex2_submission_special_instructions 'No special instructions were received'

loop_
_space_group_symop_operation_xyz
'x, y, z'
'-x+1/2, -y+1/2, z'
'-y+1/2, x, z'
'y, -x+1/2, z'
'-x, -y, -z'
'x-1/2, y-1/2, -z'
'y-1/2, -x, -z'
'-y, x-1/2, -z'

loop_
_atom_site_label
_atom_site_type_symbol
_atom_site_fract_x
_atom_site_fract_y
_atom_site_fract_z
_atom_site_U_iso_or_equiv
_atom_site_adp_type
_atom_site_occupancy
_atom_site_site_symmetry_order
_atom_site_calc_flag
_atom_site_refinement_flags_posn
_atom_site_refinement_flags_adp
_atom_site_refinement_flags_occupancy
_atom_site_disorder_assembly
_atom_site_disorder_group
C1 C 0.42658(7) 0.27153(7) 0.46443(10) 0.0164(2) Uani 1 1 d . . . . .
C2 C 0.46174(7) 0.31472(7) 0.39165(10) 0.0195(3) Uani 1 1 d . . . . .
C3 C 0.53740(8) 0.32506(8) 0.42411(13) 0.0267(3) Uani 1 1 d . . . . .
C4 C 0.59946(9) 0.36505(10) 0.37124(15) 0.0400(4) Uani 1 1 d . . . . .
H4A H 0.6085 0.3400 0.3087 0.060 Uiso 1 1 calc GR . . . .
H4B H 0.6458 0.3635 0.4103 0.060 Uiso 1 1 calc GR . . . .
H4C H 0.5848 0.4179 0.3600 0.060 Uiso 1 1 calc GR . . . .
C5 C 0.47408(8) 0.22107(8) 0.62365(10) 0.0203(3) Uani 1 1 d . . . . .
C6 C 0.42478(8) 0.15967(8) 0.63322(10) 0.0226(3) Uani 1 1 d . . . . .
H6 H 0.3943 0.1441 0.5799 0.027 Uiso 1 1 calc R . . . .
C7 C 0.42074(8) 0.12164(9) 0.72105(11) 0.0264(3) Uani 1 1 d . . . . .
H7 H 0.3866 0.0804 0.7276 0.032 Uiso 1 1 calc R . . . .
C8 C 0.46545(9) 0.14241(9) 0.79990(11) 0.0298(3) Uani 1 1 d . . . . .
C9 C 0.51359(9) 0.20390(9) 0.78910(11) 0.0312(3) Uani 1 1 d . . . . .
H9 H 0.5442 0.2192 0.8423 0.037 Uiso 1 1 calc R . . . .
C10 C 0.51794(8) 0.24344(8) 0.70225(11) 0.0265(3) Uani 1 1 d . . . . .
H10 H 0.5509 0.2858 0.6965 0.032 Uiso 1 1 calc R . . . .
C11 C 0.46151(14) 0.09849(13) 0.89369(12) 0.0489(5) Uani 1 1 d . . . . .
H11A H 0.4098 0.1006 0.9195 0.073 Uiso 1 1 calc GR . . . .
H11B H 0.4966 0.1207 0.9410 0.073 Uiso 1 1 calc GR . . . .
H11C H 0.4756 0.0456 0.8816 0.073 Uiso 1 1 calc GR . . . .
C12 C 0.45003(10) 0.31945(10) 0.09927(12) 0.0333(3) Uani 1 1 d . . . . .
H12 H 0.4237 0.3693 0.0923 0.040 Uiso 1 1 calc R . . . .
C13 C 0.40028(13) 0.25742(12) 0.06089(16) 0.0515(5) Uani 1 1 d . . . . .
H13A H 0.3895 0.2666 -0.0080 0.077 Uiso 1 1 calc GR . . . .
H13B H 0.3527 0.2565 0.0975 0.077 Uiso 1 1 calc GR . . . .
H13C H 0.4262 0.2086 0.0680 0.077 Uiso 1 1 calc GR . . . .
C14 C 0.52653(13) 0.32312(14) 0.05153(15) 0.0551(5) Uani 1 1 d . . . . .
H14A H 0.5202 0.3321 -0.0183 0.083 Uiso 1 1 calc GR . . . .
H14B H 0.5532 0.2751 0.0616 0.083 Uiso 1 1 calc GR . . . .
H14C H 0.5560 0.3645 0.0802 0.083 Uiso 1 1 calc GR . . . .
C15 C 0.38476(9) 0.48874(8) 0.30650(14) 0.0321(4) Uani 1 1 d . . . . .
H15 H 0.3330 0.4684 0.3200 0.038 Uiso 1 1 calc R . . . .
C16 C 0.42049(15) 0.51413(11) 0.39992(14) 0.0529(6) Uani 1 1 d . . . . .
H16A H 0.4712 0.5342 0.3867 0.079 Uiso 1 1 calc GR . . . .
H16B H 0.4243 0.4710 0.4445 0.079 Uiso 1 1 calc GR . . . .
H16C H 0.3893 0.5538 0.4295 0.079 Uiso 1 1 calc GR . . . .
C17 C 0.37949(11) 0.55124(9) 0.23257(15) 0.0425(4) Uani 1 1 d . . . . .
H17A H 0.4302 0.5712 0.2193 0.064 Uiso 1 1 calc GR . . . .
H17B H 0.3473 0.5919 0.2579 0.064 Uiso 1 1 calc GR . . . .
H17C H 0.3575 0.5313 0.1723 0.064 Uiso 1 1 calc GR . . . .
N1 N 0.48070(6) 0.25967(6) 0.53405(9) 0.0216(2) Uani 1 1 d . . . . .
N2 N 0.54932(7) 0.29314(7) 0.50898(11) 0.0297(3) Uani 1 1 d . . . . .
Np1 Np 0.2500 0.2500 0.38117(2) 0.01200(4) Uani 1 4 d S T P . .
O1 O 0.35932(5) 0.24474(5) 0.47169(7) 0.01668(18) Uani 1 1 d . . . . .
O2 O 0.33556(5) 0.32369(5) 0.28718(7) 0.01862(18) Uani 1 1 d . . . . .
O3 O 0.46451(6) 0.30406(6) 0.20239(8) 0.0260(2) Uani 1 1 d . . . . .
O4 O 0.43157(5) 0.42910(5) 0.26268(8) 0.0231(2) Uani 1 1 d . . . . .
P1 P 0.41806(2) 0.34280(2) 0.28539(3) 0.01836(7) Uani 1 1 d . . . . .
N5 N 0.3317(5) 0.7872(6) 0.0492(7) 0.078(2) Uani 0.25 1 d D U . A -2
C23 C 0.2877(6) 0.7636(7) 0.1015(7) 0.059(2) Uani 0.25 1 d D U . A -2
C22 C 0.248(2) 0.7389(18) 0.1743(14) 0.067(5) Uani 0.25 1 d D U . A -2
H22A H 0.2357 0.6854 0.1640 0.101 Uiso 0.25 1 calc GR . . A -2
H22B H 0.2013 0.7683 0.1797 0.101 Uiso 0.25 1 calc GR . . A -2
H22C H 0.2776 0.7442 0.2344 0.101 Uiso 0.25 1 calc GR . . A -2
H18A H 0.235(4) 0.2026(15) 0.664(5) 0.101 Uiso 0.25 1 d DR . . B -1
H18B H 0.3024(11) 0.258(4) 0.677(6) 0.101 Uiso 0.25 1 d DR . . C -1
H18C H 0.221(3) 0.290(2) 0.662(4) 0.101 Uiso 0.25 1 d DR . . D -1
C18 C 0.2500 0.2500 0.6922(3) 0.0357(7) Uani 1 4 d DS T P . .
C19 C 0.2500 0.2500 0.7939(3) 0.0659(13) Uani 1 4 d S T P . .
N3 N 0.2500 0.2500 0.8747(4) 0.179(4) Uani 1 4 d S T P . .
N4 N 0.3132(5) 0.6664(6) 0.0570(7) 0.075(2) Uani 0.25 1 d D U . E -1
C21 C 0.2866(6) 0.7092(6) 0.1099(7) 0.057(2) Uani 0.25 1 d D U . E -1
C20 C 0.2742(13) 0.7634(15) 0.1705(16) 0.077(4) Uani 0.25 1 d D U . E -1
H20A H 0.2242 0.7854 0.1578 0.115 Uiso 0.25 1 calc GR . . E -1
H20B H 0.3131 0.8025 0.1627 0.115 Uiso 0.25 1 calc GR . . E -1
H20C H 0.2757 0.7436 0.2370 0.115 Uiso 0.25 1 calc GR . . E -1
O5 O 0.69203(14) 0.30468(16) 0.6202(2) 0.0348(6) Uani 0.5 1 d D . . . .
O6 O 0.7957(3) 0.1985(3) 0.5575(5) 0.0494(15) Uani 0.25 1 d . . . . .
H6A H 0.7756 0.1546 0.5444 0.074 Uiso 0.25 1 d G . . . .
H6B H 0.8438 0.1974 0.5440 0.074 Uiso 0.25 1 d G . . . .
H5A H 0.6500 0.2957 0.5893 0.059 Uiso 0.5 1 d DR . . . .
H5B H 0.7261 0.2696 0.6120 0.059 Uiso 0.5 1 d DR . . . .

loop_
_atom_site_aniso_label
_atom_site_aniso_U_11
_atom_site_aniso_U_22
_atom_site_aniso_U_33
_atom_site_aniso_U_23
_atom_site_aniso_U_13
_atom_site_aniso_U_12
C1 0.0124(5) 0.0108(5) 0.0259(6) -0.0015(5) -0.0007(5) 0.0016(4)
C2 0.0125(6) 0.0129(6) 0.0330(7) 0.0018(5) 0.0028(5) -0.0001(4)
C3 0.0136(6) 0.0166(6) 0.0499(9) 0.0060(6) -0.0002(6) -0.0020(5)
C4 0.0159(7) 0.0297(8) 0.0744(13) 0.0178(8) 0.0042(7) -0.0051(6)
C5 0.0153(6) 0.0159(6) 0.0295(7) -0.0011(5) -0.0038(5) 0.0049(5)
C6 0.0192(6) 0.0206(6) 0.0281(7) 0.0007(5) -0.0044(5) 0.0005(5)
C7 0.0247(7) 0.0251(7) 0.0295(7) 0.0015(6) 0.0028(6) 0.0030(6)
C8 0.0324(8) 0.0334(8) 0.0235(7) -0.0047(6) 0.0031(6) 0.0119(6)
C9 0.0312(8) 0.0351(8) 0.0273(7) -0.0140(6) -0.0066(6) 0.0101(6)
C10 0.0213(7) 0.0208(7) 0.0373(8) -0.0095(6) -0.0059(6) 0.0046(5)
C11 0.0639(13) 0.0599(13) 0.0231(8) 0.0020(8) 0.0028(8) 0.0047(10)
C12 0.0411(9) 0.0309(8) 0.0280(8) 0.0028(6) 0.0097(7) 0.0069(7)
C13 0.0625(13) 0.0443(11) 0.0477(11) -0.0106(9) -0.0045(10) 0.0036(9)
C14 0.0556(12) 0.0664(14) 0.0433(11) 0.0102(10) 0.0256(10) 0.0048(10)
C15 0.0223(7) 0.0145(6) 0.0594(11) 0.0007(7) 0.0162(7) 0.0004(5)
C16 0.0938(17) 0.0251(9) 0.0397(10) 0.0022(7) 0.0209(11) 0.0100(10)
C17 0.0449(10) 0.0200(7) 0.0626(12) 0.0025(8) -0.0167(9) 0.0048(7)
N1 0.0122(5) 0.0170(5) 0.0357(7) 0.0041(5) -0.0049(5) -0.0028(4)
N2 0.0123(5) 0.0219(6) 0.0548(8) 0.0095(6) -0.0065(5) -0.0061(4)
Np1 0.00934(4) 0.00934(4) 0.01730(5) 0.000 0.000 0.000
O1 0.0105(4) 0.0170(4) 0.0225(4) 0.0029(3) -0.0007(3) -0.0013(3)
O2 0.0173(4) 0.0159(4) 0.0226(5) 0.0039(4) 0.0018(4) -0.0016(3)
O3 0.0274(5) 0.0215(5) 0.0292(5) 0.0036(4) 0.0111(4) 0.0044(4)
O4 0.0195(5) 0.0147(4) 0.0350(5) 0.0054(4) 0.0094(4) 0.0001(3)
P1 0.01570(15) 0.01326(15) 0.02612(17) 0.00303(12) 0.00603(13) -0.00007(11)
N5 0.056(5) 0.092(6) 0.085(6) -0.027(5) -0.009(4) -0.006(4)
C23 0.052(4) 0.070(5) 0.056(4) -0.015(5) 0.001(4) 0.006(4)
C22 0.059(10) 0.081(11) 0.061(6) 0.014(8) -0.008(9) -0.010(11)
C18 0.0369(11) 0.0369(11) 0.0331(17) 0.000 0.000 0.000
C19 0.084(2) 0.084(2) 0.030(2) 0.000 0.000 0.000
N3 0.252(7) 0.252(7) 0.033(3) 0.000 0.000 0.000
N4 0.065(5) 0.085(6) 0.077(6) 0.031(5) 0.021(4) 0.018(4)
C21 0.050(4) 0.070(5) 0.049(4) 0.024(4) 0.005(4) -0.006(4)
C20 0.064(9) 0.093(8) 0.073(7) 0.012(8) -0.005(7) -0.009(8)
O5 0.0197(11) 0.0434(15) 0.0414(15) -0.0024(12) -0.0048(11) -0.0007(10)
O6 0.023(3) 0.036(3) 0.090(5) -0.021(3) 0.015(3) -0.007(2)

loop_
_atom_type_symbol
_atom_type_description
_atom_type_scat_dispersion_real
_atom_type_scat_dispersion_imag
_atom_type_scat_source
C C 0.0033 0.0016 'International Tables Vol C Tables 4.2.6.8 and 6.1.1.4'
H H 0.0000 0.0000 'International Tables Vol C Tables 4.2.6.8 and 6.1.1.4'
N N 0.0061 0.0033 'International Tables Vol C Tables 4.2.6.8 and 6.1.1.4'
Np Np -11.4937 4.1493 'International Tables Vol C Tables 4.2.6.8 and 6.1.1.4'
O O 0.0106 0.0060 'International Tables Vol C Tables 4.2.6.8 and 6.1.1.4'
P P 0.1023 0.0942 'International Tables Vol C Tables 4.2.6.8 and 6.1.1.4'

loop_
_geom_angle_atom_site_label_1
_geom_angle_atom_site_label_2
_geom_angle_atom_site_label_3
_geom_angle
_geom_angle_site_symmetry_1
_geom_angle_site_symmetry_3
_geom_angle_publ_flag
N1 C1 C2 105.88(11) . . ?
O1 C1 C2 131.74(12) . . ?
O1 C1 N1 122.38(12) . . ?
C1 C2 C3 105.17(12) . . ?
C1 C2 P1 124.26(10) . . ?
C3 C2 P1 130.52(11) . . ?
C2 C3 C4 126.74(15) . . ?
N2 C3 C2 112.03(12) . . ?
N2 C3 C4 121.22(13) . . ?
C3 C4 H4A 109.5 . . ?
C3 C4 H4B 109.5 . . ?
C3 C4 H4C 109.5 . . ?
H4A C4 H4B 109.5 . . ?
H4A C4 H4C 109.5 . . ?
H4B C4 H4C 109.5 . . ?
C6 C5 N1 120.54(12) . . ?
C10 C5 C6 119.70(13) . . ?
C10 C5 N1 119.75(13) . . ?
C5 C6 H6 120.3 . . ?
C7 C6 C5 119.40(13) . . ?
C7 C6 H6 120.3 . . ?
C6 C7 H7 119.2 . . ?
C6 C7 C8 121.58(14) . . ?
C8 C7 H7 119.2 . . ?
C7 C8 C11 120.39(16) . . ?
C9 C8 C7 118.08(15) . . ?
C9 C8 C11 121.53(16) . . ?
C8 C9 H9 119.3 . . ?
C10 C9 C8 121.38(14) . . ?
C10 C9 H9 119.3 . . ?
C5 C10 H10 120.1 . . ?
C9 C10 C5 119.84(14) . . ?
C9 C10 H10 120.1 . . ?
C8 C11 H11A 109.5 . . ?
C8 C11 H11B 109.5 . . ?
C8 C11 H11C 109.5 . . ?
H11A C11 H11B 109.5 . . ?
H11A C11 H11C 109.5 . . ?
H11B C11 H11C 109.5 . . ?
C13 C12 H12 109.7 . . ?
C13 C12 C14 113.82(17) . . ?
C14 C12 H12 109.7 . . ?
O3 C12 H12 109.7 . . ?
O3 C12 C13 107.89(14) . . ?
O3 C12 C14 105.90(15) . . ?
C12 C13 H13A 109.5 . . ?
C12 C13 H13B 109.5 . . ?
C12 C13 H13C 109.5 . . ?
H13A C13 H13B 109.5 . . ?
H13A C13 H13C 109.5 . . ?
H13B C13 H13C 109.5 . . ?
C12 C14 H14A 109.5 . . ?
C12 C14 H14B 109.5 . . ?
C12 C14 H14C 109.5 . . ?
H14A C14 H14B 109.5 . . ?
H14A C14 H14C 109.5 . . ?
H14B C14 H14C 109.5 . . ?
C16 C15 H15 109.4 . . ?
C16 C15 C17 112.71(14) . . ?
C17 C15 H15 109.4 . . ?
O4 C15 H15 109.4 . . ?
O4 C15 C16 109.24(14) . . ?
O4 C15 C17 106.47(13) . . ?
C15 C16 H16A 109.5 . . ?
C15 C16 H16B 109.5 . . ?
C15 C16 H16C 109.5 . . ?
H16A C16 H16B 109.5 . . ?
H16A C16 H16C 109.5 . . ?
H16B C16 H16C 109.5 . . ?
C15 C17 H17A 109.5 . . ?
C15 C17 H17B 109.5 . . ?
C15 C17 H17C 109.5 . . ?
H17A C17 H17B 109.5 . . ?
H17A C17 H17C 109.5 . . ?
H17B C17 H17C 109.5 . . ?
C1 N1 C5 128.77(11) . . ?
C1 N1 N2 111.67(11) . . ?
N2 N1 C5 119.54(11) . . ?
C3 N2 N1 105.25(11) . . ?
O1 Np1 O1 72.94(2) 3 . ?
O1 Np1 O1 72.94(2) 4 2 ?
O1 Np1 O1 72.94(2) 4 . ?
O1 Np1 O1 114.40(4) 3 4 ?
O1 Np1 O1 72.94(2) 3 2 ?
O1 Np1 O1 114.40(4) 2 . ?
O1 Np1 O2 141.27(3) 4 . ?
O1 Np1 O2 141.27(3) 3 2 ?
O1 Np1 O2 141.27(3) 2 4 ?
O1 Np1 O2 79.01(3) . 4 ?
O1 Np1 O2 79.01(3) 3 . ?
O1 Np1 O2 141.27(3) . 3 ?
O1 Np1 O2 143.75(3) . 2 ?
O1 Np1 O2 77.47(3) 2 2 ?
O1 Np1 O2 77.47(3) . . ?
O1 Np1 O2 77.47(3) 4 4 ?
O1 Np1 O2 143.75(3) 4 3 ?
O1 Np1 O2 143.75(3) 2 . ?
O1 Np1 O2 143.75(3) 3 4 ?
O1 Np1 O2 77.47(3) 3 3 ?
O1 Np1 O2 79.01(3) 4 2 ?
O1 Np1 O2 79.01(3) 2 3 ?
O2 Np1 O2 72.78(2) 2 4 ?
O2 Np1 O2 72.78(2) 2 3 ?
O2 Np1 O2 114.07(5) 2 . ?
O2 Np1 O2 72.78(2) 4 . ?
O2 Np1 O2 72.78(2) 3 . ?
O2 Np1 O2 114.07(5) 4 3 ?
C1 O1 Np1 136.10(8) . . ?
P1 O2 Np1 138.75(5) . . ?
C12 O3 P1 122.27(10) . . ?
C15 O4 P1 121.84(8) . . ?
O2 P1 C2 110.89(6) . . ?
O2 P1 O3 115.10(6) . . ?
O2 P1 O4 111.68(5) . . ?
O3 P1 C2 104.99(6) . . ?
O3 P1 O4 101.48(5) . . ?
O4 P1 C2 112.25(6) . . ?
N5 C23 C22 168.3(18) . . ?
C23 C22 H22A 109.5 . . ?
C23 C22 H22B 109.5 . . ?
C23 C22 H22C 109.5 . . ?
H22A C22 H22B 109.5 . . ?
H22A C22 H22C 109.5 . . ?
H22B C22 H22C 109.5 . . ?
H18A C18 H18B 108(2) . . ?
H18A C18 H18C 108(2) . . ?
H18B C18 H18C 108(2) . . ?
C19 C18 H18A 114(4) . . ?
C19 C18 H18B 103(5) . . ?
C19 C18 H18C 115(4) . . ?
N3 C19 C18 180.0 . . ?
N4 C21 C20 165.5(15) . . ?
C21 C20 H20A 109.5 . . ?
C21 C20 H20B 109.5 . . ?
C21 C20 H20C 109.5 . . ?
H20A C20 H20B 109.5 . . ?
H20A C20 H20C 109.5 . . ?
H20B C20 H20C 109.5 . . ?
O6 O5 H5A 73.9 2_655 . ?
O6 O5 H5B 70.2 2_655 . ?
H5A O5 H5B 113.3 . . ?
O5 O6 H6A 104.1 2_655 . ?
O5 O6 H6B 88.2 2_655 . ?
H6A O6 H6B 109.5 . . ?

loop_
_geom_bond_atom_site_label_1
_geom_bond_atom_site_label_2
_geom_bond_distance
_geom_bond_site_symmetry_2
_geom_bond_publ_flag
C1 C2 1.4032(18) . ?
C1 N1 1.3689(17) . ?
C1 O1 1.2821(15) . ?
C2 C3 1.4202(19) . ?
C2 P1 1.7254(14) . ?
C3 C4 1.493(2) . ?
C3 N2 1.313(2) . ?
C4 H4A 0.9800 . ?
C4 H4B 0.9800 . ?
C4 H4C 0.9800 . ?
C5 C6 1.396(2) . ?
C5 C10 1.3873(19) . ?
C5 N1 1.4132(18) . ?
C6 H6 0.9500 . ?
C6 C7 1.384(2) . ?
C7 H7 0.9500 . ?
C7 C8 1.391(2) . ?
C8 C9 1.387(2) . ?
C8 C11 1.507(2) . ?
C9 H9 0.9500 . ?
C9 C10 1.386(2) . ?
C10 H10 0.9500 . ?
C11 H11A 0.9800 . ?
C11 H11B 0.9800 . ?
C11 H11C 0.9800 . ?
C12 H12 1.0000 . ?
C12 C13 1.500(3) . ?
C12 C14 1.503(2) . ?
C12 O3 1.4667(19) . ?
C13 H13A 0.9800 . ?
C13 H13B 0.9800 . ?
C13 H13C 0.9800 . ?
C14 H14A 0.9800 . ?
C14 H14B 0.9800 . ?
C14 H14C 0.9800 . ?
C15 H15 1.0000 . ?
C15 C16 1.500(3) . ?
C15 C17 1.504(2) . ?
C15 O4 1.4680(17) . ?
C16 H16A 0.9800 . ?
C16 H16B 0.9800 . ?
C16 H16C 0.9800 . ?
C17 H17A 0.9800 . ?
C17 H17B 0.9800 . ?
C17 H17C 0.9800 . ?
N1 N2 1.3914(16) . ?
Np1 O1 2.2988(9) 3 ?
Np1 O1 2.2988(9) . ?
Np1 O1 2.2988(9) 2 ?
Np1 O1 2.2988(9) 4 ?
Np1 O2 2.3761(9) 4 ?
Np1 O2 2.3761(9) 2 ?
Np1 O2 2.3761(9) 3 ?
Np1 O2 2.3761(9) . ?
O2 P1 1.4953(9) . ?
O3 P1 1.5632(10) . ?
O4 P1 1.5735(9) . ?
N5 C23 1.138(11) . ?
C23 C22 1.296(17) . ?
C22 H22A 0.9800 . ?
C22 H22B 0.9800 . ?
C22 H22C 0.9800 . ?
C18 H18A 0.9600(10) . ?
C18 H18B 0.9600(11) . ?
C18 H18C 0.9600(10) . ?
C18 C19 1.399(5) . ?
C19 N3 1.112(7) . ?
N4 C21 1.149(11) . ?
C21 C20 1.288(17) . ?
C20 H20A 0.9800 . ?
C20 H20B 0.9800 . ?
C20 H20C 0.9800 . ?
O5 O6 0.892(7) 2_655 ?
O5 H5A 0.8700 . ?
O5 H5B 0.8700 . ?
O6 O5 0.892(7) 2_655 ?
O6 H6A 0.8698 . ?
O6 H6B 0.8699 . ?

loop_
_geom_torsion_atom_site_label_1
_geom_torsion_atom_site_label_2
_geom_torsion_atom_site_label_3
_geom_torsion_atom_site_label_4
_geom_torsion
_geom_torsion_site_symmetry_1
_geom_torsion_site_symmetry_2
_geom_torsion_site_symmetry_3
_geom_torsion_site_symmetry_4
_geom_torsion_publ_flag
C1 C2 C3 C4 177.72(15) . . . . ?
C1 C2 C3 N2 -0.89(17) . . . . ?
C1 C2 P1 O2 7.31(14) . . . . ?
C1 C2 P1 O3 -117.60(12) . . . . ?
C1 C2 P1 O4 133.00(11) . . . . ?
C1 N1 N2 C3 -0.31(16) . . . . ?
C2 C1 N1 C5 178.26(13) . . . . ?
C2 C1 N1 N2 -0.24(15) . . . . ?
C2 C1 O1 Np1 -2.9(2) . . . . ?
C2 C3 N2 N1 0.74(17) . . . . ?
C3 C2 P1 O2 -175.85(13) . . . . ?
C3 C2 P1 O3 59.25(15) . . . . ?
C3 C2 P1 O4 -50.16(15) . . . . ?
C4 C3 N2 N1 -177.96(14) . . . . ?
C5 C6 C7 C8 -0.9(2) . . . . ?
C5 N1 N2 C3 -178.96(12) . . . . ?
C6 C5 C10 C9 1.2(2) . . . . ?
C6 C5 N1 C1 32.2(2) . . . . ?
C6 C5 N1 N2 -149.45(13) . . . . ?
C6 C7 C8 C9 1.4(2) . . . . ?
C6 C7 C8 C11 -178.17(15) . . . . ?
C7 C8 C9 C10 -0.6(2) . . . . ?
C8 C9 C10 C5 -0.7(2) . . . . ?
C10 C5 C6 C7 -0.4(2) . . . . ?
C10 C5 N1 C1 -149.05(14) . . . . ?
C10 C5 N1 N2 29.34(18) . . . . ?
C11 C8 C9 C10 178.97(16) . . . . ?
C12 O3 P1 C2 -174.03(11) . . . . ?
C12 O3 P1 O2 63.76(12) . . . . ?
C12 O3 P1 O4 -57.00(12) . . . . ?
C13 C12 O3 P1 -97.52(15) . . . . ?
C14 C12 O3 P1 140.25(13) . . . . ?
C15 O4 P1 C2 -83.43(13) . . . . ?
C15 O4 P1 O2 41.83(13) . . . . ?
C15 O4 P1 O3 164.96(12) . . . . ?
C16 C15 O4 P1 90.66(14) . . . . ?
C17 C15 O4 P1 -147.36(11) . . . . ?
N1 C1 C2 C3 0.64(14) . . . . ?
N1 C1 C2 P1 178.16(10) . . . . ?
N1 C1 O1 Np1 178.16(8) . . . . ?
N1 C5 C6 C7 178.39(13) . . . . ?
N1 C5 C10 C9 -177.62(13) . . . . ?
Np1 O2 P1 C2 -12.19(10) . . . . ?
Np1 O2 P1 O3 106.78(9) . . . . ?
Np1 O2 P1 O4 -138.20(8) . . . . ?
O1 C1 C2 C3 -178.38(13) . . . . ?
O1 C1 C2 P1 -0.9(2) . . . . ?
O1 C1 N1 C5 -2.6(2) . . . . ?
O1 C1 N1 N2 178.90(12) . . . . ?
P1 C2 C3 C4 0.4(2) . . . . ?
P1 C2 C3 N2 -178.19(11) . . . . ?
